data_4113789
loop_
_publ_author_name
'Christian Grave'
'Dieter Lentz'
'Andreas Sch\"afer'
'Paolo Samor\`i'
'J\"urgen P. Rabe'
'Peter Franke'
'A. Dieter Schl\"uter'

_publ_section_title
;
 Shape-Persistant Macrocycles with Terpyridine Units: Synthesis,
 Characterization, and Structure in the Crystal
;
_journal_name_full 'Journal of the American Chemical Society'
_journal_page_first 6907
_journal_page_last 6918
_journal_paper_doi 10.1021/ja034029p
_journal_volume 125
_journal_year 2003
_chemical_formula_sum 'C135 H149 N3 O4'
_chemical_formula_weight 1877.57
_chemical_name_systematic
;
 ?
;
_space_group_IT_number 2
_symmetry_cell_setting triclinic
_symmetry_space_group_name_Hall '-P 1'
_symmetry_space_group_name_H-M 'P -1'
_atom_sites_solution_hydrogens geom
_atom_sites_solution_primary direct
_atom_sites_solution_secondary difmap
_audit_creation_method SHELXL-97
_cell_angle_alpha 101.705(7)
_cell_angle_beta 93.268(8)
_cell_angle_gamma 99.724(7)
_cell_formula_units_Z 2
_cell_length_a 9.287(3)
_cell_length_b 22.591(7)
_cell_length_c 27.042(8)
_cell_measurement_reflns_used 694
_cell_measurement_temperature 100(2)
_cell_measurement_theta_max 19.5
_cell_measurement_theta_min 2.2
_cell_volume 5451(3)
_computing_cell_refinement 'SAINT (BRUKER AXS)'
_computing_data_collection 'SMART (BRUKER AXS)'
_computing_data_reduction 'SAINT (BRUKER AXS)'
_computing_molecular_graphics 'ORTEP for Windows (Farrugia, 1997)'
_computing_structure_refinement 'SHELXL-97 (Sheldrick, 1997)'
_computing_structure_solution 'SHELXS-97 (Sheldrick, 1997)'
_diffrn_ambient_temperature 100(2)
_diffrn_measured_fraction_theta_full 0.999
_diffrn_measured_fraction_theta_max 0.999
_diffrn_measurement_device_type 'BRUKER AXS SMART 1000 CCD'
_diffrn_measurement_method 'omega scan'
_diffrn_radiation_monochromator graphite
_diffrn_radiation_source 'sealed tube'
_diffrn_radiation_type MoK\a
_diffrn_radiation_wavelength 0.71073
_diffrn_reflns_av_R_equivalents 0.1734
_diffrn_reflns_av_sigmaI/netI 0.2210
_diffrn_reflns_limit_h_max 9
_diffrn_reflns_limit_h_min -9
_diffrn_reflns_limit_k_max 23
_diffrn_reflns_limit_k_min -24
_diffrn_reflns_limit_l_max 29
_diffrn_reflns_limit_l_min 0
_diffrn_reflns_number 43770
_diffrn_reflns_theta_full 22.50
_diffrn_reflns_theta_max 22.50
_diffrn_reflns_theta_min 1.54
_exptl_absorpt_coefficient_mu 0.067
_exptl_absorpt_correction_type none
_exptl_crystal_colour 'pale yellow'
_exptl_crystal_density_diffrn 1.144
_exptl_crystal_description platelett
_exptl_crystal_F_000 2024
_exptl_crystal_size_max 0.5
_exptl_crystal_size_mid 0.2
_exptl_crystal_size_min 0.05
_refine_diff_density_max 0.680
_refine_diff_density_min -0.509
_refine_diff_density_rms 0.079
_refine_ls_extinction_method none
_refine_ls_goodness_of_fit_ref 1.197
_refine_ls_hydrogen_treatment mixed
_refine_ls_matrix_type full
_refine_ls_number_parameters 1210
_refine_ls_number_reflns 14211
_refine_ls_number_restraints 1306
_refine_ls_restrained_S_all 1.210
_refine_ls_R_factor_all 0.2620
_refine_ls_R_factor_gt 0.1128
_refine_ls_shift/su_max 4.011
_refine_ls_shift/su_mean 0.051
_refine_ls_structure_factor_coef Fsqd
_refine_ls_weighting_details 'calc w=1/[\s^2^(Fo^2^)+(0.1000P)^2^+0.0000P] where P=(Fo^2^+2Fc^2^)/3'
_refine_ls_weighting_scheme calc
_refine_ls_wR_factor_gt 0.2709
_refine_ls_wR_factor_ref 0.3174
_reflns_number_gt 4748
_reflns_number_total 14211
_reflns_threshold_expression >2sigma(I)
_cod_data_source_file ja034029psi20030328_021953.cif
_cod_data_source_block 296k
_cod_database_code 4113789

loop_
_symmetry_equiv_pos_as_xyz
'x, y, z'
'-x, -y, -z'

loop_
_atom_site_label
_atom_site_type_symbol
_atom_site_fract_x
_atom_site_fract_y
_atom_site_fract_z
_atom_site_U_iso_or_equiv
_atom_site_adp_type
_atom_site_occupancy
_atom_site_symmetry_multiplicity
_atom_site_calc_flag
_atom_site_refinement_flags
C1A C 0.8514(10) 0.1723(4) -0.1666(4) 0.046(2) Uani 1 1 d U
C2A C 0.8317(10) 0.1783(5) -0.2164(4) 0.054(3) Uani 1 1 d U
H1A H 0.8738 0.1529 -0.2407 0.064 Uiso 1 1 calc R
C3A C 0.7051(10) 0.2562(5) -0.1961(4) 0.045(2) Uani 1 1 d U
C4A C 0.7193(9) 0.2551(4) -0.1456(4) 0.048(3) Uani 1 1 d U
H2A H 0.6802 0.2826 -0.1220 0.057 Uiso 1 1 calc R
C5A C 0.7937(9) 0.2121(4) -0.1300(4) 0.048(3) Uani 1 1 d U
H3A H 0.8042 0.2101 -0.0960 0.057 Uiso 1 1 calc R
N1A N 0.7575(8) 0.2174(4) -0.2320(3) 0.051(2) Uani 1 1 d U
C1B C 0.6286(10) 0.3015(4) -0.2139(4) 0.047(2) Uani 1 1 d U
C2B C 0.6168(10) 0.3060(5) -0.2641(4) 0.055(3) Uani 1 1 d U
H1B H 0.6563 0.2797 -0.2885 0.066 Uiso 1 1 calc R
C3B C 0.5454(10) 0.3500(5) -0.2773(4) 0.059(3) Uani 1 1 d U
H2B H 0.5386 0.3544 -0.3108 0.071 Uiso 1 1 calc R
C4B C 0.4843(10) 0.3874(5) -0.2411(4) 0.051(3) Uani 1 1 d U
H3B H 0.4353 0.4172 -0.2495 0.062 Uiso 1 1 calc R
C5B C 0.4978(9) 0.3797(4) -0.1916(4) 0.044(2) Uani 1 1 d U
N1B N 0.5683(7) 0.3377(3) -0.1774(3) 0.041(2) Uani 1 1 d U
C1C C 0.4367(10) 0.4172(4) -0.1500(4) 0.044(2) Uani 1 1 d U
C2C C 0.2933(10) 0.4902(4) -0.1260(4) 0.049(3) Uani 1 1 d U
H1C H 0.2363 0.5172 -0.1349 0.058 Uiso 1 1 calc R
C3C C 0.3147(10) 0.4902(4) -0.0759(4) 0.048(3) Uani 1 1 d U
C4C C 0.4050(9) 0.4517(4) -0.0619(4) 0.046(2) Uani 1 1 d U
H2C H 0.4239 0.4501 -0.0281 0.055 Uiso 1 1 calc R
C5C C 0.4639(10) 0.4168(4) -0.0993(4) 0.050(3) Uani 1 1 d U
H3C H 0.5256 0.3914 -0.0905 0.060 Uiso 1 1 calc R
N1C N 0.3473(8) 0.4546(3) -0.1637(3) 0.047(2) Uani 1 1 d U
C1D C 0.1091(10) 0.5847(4) 0.0322(4) 0.048(2) Uani 1 1 d U
C2D C 0.0161(10) 0.6269(4) 0.0247(4) 0.050(3) Uani 1 1 d U
H1D H 0.0050 0.6365 -0.0070 0.060 Uiso 1 1 calc R
C3D C -0.0568(10) 0.6535(4) 0.0629(4) 0.047(3) Uani 1 1 d DU
C4D C -0.0442(9) 0.6400(4) 0.1100(4) 0.047(3) Uani 1 1 d U
H2D H -0.0952 0.6579 0.1358 0.056 Uiso 1 1 calc R
C5D C 0.0481(10) 0.5980(4) 0.1188(4) 0.046(2) Uani 1 1 d U
C6D C 0.1237(10) 0.5724(4) 0.0802(4) 0.052(3) Uani 1 1 d U
H3D H 0.1861 0.5461 0.0865 0.062 Uiso 1 1 calc R
C7D C -0.2128(10) 0.7276(4) 0.0901(3) 0.051(3) Uani 1 1 d DU
H4D H -0.1394 0.7519 0.1167 0.061 Uiso 1 1 calc R
H5D H -0.2811 0.7002 0.1048 0.061 Uiso 1 1 calc R
C8D C -0.2938(10) 0.7695(4) 0.0661(4) 0.056(3) Uani 1 1 d DU
H6D H -0.3266 0.7985 0.0927 0.068 Uiso 1 1 calc R
H7D H -0.2264 0.7928 0.0479 0.068 Uiso 1 1 calc R
C9D C -0.4246(10) 0.7345(4) 0.0300(4) 0.055(3) Uani 1 1 d DU
H8D H -0.4887 0.7092 0.0478 0.067 Uiso 1 1 calc R
H9D H -0.3907 0.7072 0.0024 0.067 Uiso 1 1 calc R
C10D C -0.5134(10) 0.7764(5) 0.0078(4) 0.062(3) Uani 1 1 d DU
H10D H -0.6031 0.7513 -0.0106 0.075 Uiso 1 1 calc R
H11D H -0.5410 0.8055 0.0356 0.075 Uiso 1 1 calc R
C11D C -0.4334(10) 0.8122(5) -0.0278(4) 0.072(3) Uani 1 1 d DU
H12D H -0.3482 0.8401 -0.0088 0.086 Uiso 1 1 calc R
H13D H -0.3988 0.7836 -0.0542 0.086 Uiso 1 1 calc R
C12D C -0.5272(10) 0.8490(5) -0.0524(4) 0.068(3) Uani 1 1 d DU
H14D H -0.6073 0.8214 -0.0737 0.101 Uiso 1 1 calc R
H15D H -0.4687 0.8723 -0.0726 0.101 Uiso 1 1 calc R
H16D H -0.5650 0.8765 -0.0266 0.101 Uiso 1 1 calc R
C1E C 0.0500(10) 0.5558(4) 0.2575(4) 0.043(2) Uani 1 1 d U
C2E C -0.0690(10) 0.5676(4) 0.2836(4) 0.049(3) Uani 1 1 d U
H1E H -0.1454 0.5812 0.2680 0.059 Uiso 1 1 calc R
C3E C -0.0751(9) 0.5595(4) 0.3321(4) 0.044(2) Uani 1 1 d DU
C4E C 0.0278(10) 0.5337(4) 0.3555(4) 0.045(2) Uani 1 1 d U
H2E H 0.0179 0.5255 0.3876 0.054 Uiso 1 1 calc R
C5E C 0.1487(9) 0.5203(4) 0.3285(4) 0.039(2) Uani 1 1 d U
C6E C 0.1581(10) 0.5309(4) 0.2801(3) 0.043(2) Uani 1 1 d U
H3E H 0.2371 0.5214 0.2624 0.051 Uiso 1 1 calc R
C7E C -0.1965(10) 0.5820(4) 0.4066(3) 0.053(3) Uani 1 1 d DU
H4E H -0.1001 0.6014 0.4234 0.064 Uiso 1 1 calc R
H5E H -0.2236 0.5421 0.4152 0.064 Uiso 1 1 calc R
C8E C -0.3110(11) 0.6228(4) 0.4222(4) 0.069(3) Uani 1 1 d DU
H6E H -0.3376 0.6201 0.4559 0.083 Uiso 1 1 calc R
H7E H -0.3989 0.6091 0.3987 0.083 Uiso 1 1 calc R
C9E C -0.2410(14) 0.6912(5) 0.4213(5) 0.116(5) Uani 1 1 d DU
H8E H -0.1487 0.7025 0.4425 0.139 Uiso 1 1 calc R
H9E H -0.2193 0.6930 0.3869 0.139 Uiso 1 1 calc R
C10E C -0.3316(15) 0.7360(5) 0.4382(6) 0.120(5) Uani 1 1 d DU
H10E H -0.3546 0.7339 0.4725 0.144 Uiso 1 1 calc R
H11E H -0.4232 0.7253 0.4166 0.144 Uiso 1 1 calc R
C11E C -0.2607(16) 0.8015(5) 0.4378(6) 0.131(5) Uani 1 1 d DU
H12E H -0.2341 0.8039 0.4040 0.157 Uiso 1 1 calc R
H13E H -0.1719 0.8136 0.4609 0.157 Uiso 1 1 calc R
C12E C -0.3658(19) 0.8448(8) 0.4537(9) 0.232(11) Uani 1 1 d U
H14E H -0.4475 0.8363 0.4283 0.348 Uiso 1 1 calc R
H15E H -0.3160 0.8865 0.4575 0.348 Uiso 1 1 calc R
H16E H -0.4007 0.8390 0.4855 0.348 Uiso 1 1 calc R
C1F C 0.4944(9) 0.4524(4) 0.3768(3) 0.037(2) Uani 1 1 d U
C2F C 0.5283(9) 0.4437(4) 0.4253(3) 0.039(2) Uani 1 1 d U
H1F H 0.4620 0.4516 0.4492 0.047 Uiso 1 1 calc R
C3F C 0.6548(10) 0.4238(4) 0.4406(3) 0.037(2) Uani 1 1 d DU
C4F C 0.7518(10) 0.4107(4) 0.4024(3) 0.036(2) Uani 1 1 d U
C5F C 0.7168(9) 0.4185(4) 0.3543(3) 0.039(2) Uani 1 1 d U
H2F H 0.7796 0.4077 0.3298 0.047 Uiso 1 1 calc R
C6F C 0.5953(10) 0.4410(4) 0.3396(3) 0.040(2) Uani 1 1 d DU
C7F C 0.6812(9) 0.4158(4) 0.4945(3) 0.038(2) Uani 1 1 d DU
H3F H 0.6058 0.4310 0.5142 0.046 Uiso 1 1 calc R
H4F H 0.7751 0.4406 0.5095 0.046 Uiso 1 1 calc R
C8F C 0.6806(10) 0.3489(4) 0.4984(3) 0.043(2) Uani 1 1 d DU
H5F H 0.5825 0.3249 0.4887 0.052 Uiso 1 1 calc R
H6F H 0.7459 0.3313 0.4752 0.052 Uiso 1 1 calc R
C9F C 0.7294(10) 0.3455(4) 0.5516(3) 0.050(3) Uani 1 1 d DU
H7F H 0.6565 0.3580 0.5738 0.060 Uiso 1 1 calc R
H8F H 0.8207 0.3743 0.5629 0.060 Uiso 1 1 calc R
C10F C 0.7519(11) 0.2815(4) 0.5564(4) 0.063(3) Uani 1 1 d DU
H9F H 0.8312 0.2703 0.5368 0.075 Uiso 1 1 calc R
H10F H 0.6633 0.2518 0.5428 0.075 Uiso 1 1 calc R
C11F C 0.7886(13) 0.2797(5) 0.6121(4) 0.084(4) Uani 1 1 d DU
H11F H 0.8779 0.3091 0.6255 0.100 Uiso 1 1 calc R
H12F H 0.7101 0.2919 0.6318 0.100 Uiso 1 1 calc R
C12F C 0.8089(14) 0.2161(5) 0.6181(5) 0.110(5) Uani 1 1 d DU
H13F H 0.7261 0.1862 0.6009 0.165 Uiso 1 1 calc R
H14F H 0.8166 0.2152 0.6535 0.165 Uiso 1 1 calc R
H15F H 0.8968 0.2069 0.6038 0.165 Uiso 1 1 calc R
C13F C 0.5677(9) 0.4515(4) 0.2876(3) 0.045(2) Uani 1 1 d DU
H16F H 0.6613 0.4581 0.2734 0.054 Uiso 1 1 calc R
H17F H 0.5288 0.4892 0.2904 0.054 Uiso 1 1 calc R
C14F C 0.4652(10) 0.4014(4) 0.2507(3) 0.047(2) Uani 1 1 d DU
H18F H 0.3684 0.3971 0.2628 0.057 Uiso 1 1 calc R
H19F H 0.4991 0.3628 0.2493 0.057 Uiso 1 1 calc R
C15F C 0.4537(11) 0.4136(5) 0.1979(3) 0.056(3) Uani 1 1 d DU
H20F H 0.4169 0.4516 0.1995 0.067 Uiso 1 1 calc R
H21F H 0.5514 0.4198 0.1867 0.067 Uiso 1 1 calc R
C16F C 0.3563(11) 0.3636(5) 0.1587(3) 0.061(3) Uani 1 1 d DU
H22F H 0.2561 0.3611 0.1676 0.074 Uiso 1 1 calc R
H23F H 0.3852 0.3247 0.1602 0.074 Uiso 1 1 calc R
C17F C 0.3596(11) 0.3723(5) 0.1042(3) 0.064(3) Uani 1 1 d DU
H24F H 0.4605 0.3775 0.0959 0.077 Uiso 1 1 calc R
H25F H 0.3056 0.3353 0.0816 0.077 Uiso 1 1 calc R
C18F C 0.2968(11) 0.4255(5) 0.0950(4) 0.077(4) Uani 1 1 d U
H26F H 0.2019 0.4239 0.1076 0.116 Uiso 1 1 calc R
H27F H 0.2874 0.4243 0.0593 0.116 Uiso 1 1 calc R
H28F H 0.3604 0.4630 0.1123 0.116 Uiso 1 1 calc R
C1G C 0.8925(9) 0.3896(4) 0.4135(3) 0.033(2) Uani 1 1 d U
C2G C 0.9992(9) 0.4223(4) 0.4516(3) 0.039(2) Uani 1 1 d U
H1G H 0.9829 0.4587 0.4717 0.046 Uiso 1 1 calc R
C3G C 1.1271(10) 0.4027(4) 0.4606(4) 0.048(3) Uani 1 1 d U
H2G H 1.1965 0.4251 0.4868 0.057 Uiso 1 1 calc R
C4G C 1.1528(10) 0.3485(4) 0.4300(4) 0.041(2) Uani 1 1 d U
H3G H 1.2395 0.3347 0.4363 0.049 Uiso 1 1 calc R
C5G C 1.0539(10) 0.3157(4) 0.3914(3) 0.033(2) Uani 1 1 d U
C6G C 0.9228(9) 0.3363(4) 0.3833(3) 0.033(2) Uani 1 1 d U
H4G H 0.8538 0.3138 0.3571 0.039 Uiso 1 1 calc R
C1H C 1.0845(9) 0.2601(4) 0.3556(3) 0.038(2) Uani 1 1 d U
C2H C 1.0892(10) 0.2045(4) 0.3694(3) 0.043(2) Uani 1 1 d DU
C3H C 1.1195(10) 0.1573(4) 0.3328(4) 0.047(3) Uani 1 1 d U
H1H H 1.1199 0.1196 0.3415 0.056 Uiso 1 1 calc R
C4H C 1.1489(9) 0.1618(4) 0.2848(3) 0.038(2) Uani 1 1 d U
C5H C 1.1450(9) 0.2193(4) 0.2713(3) 0.037(2) Uani 1 1 d DU
C6H C 1.1138(9) 0.2666(4) 0.3065(3) 0.041(2) Uani 1 1 d U
H2H H 1.1119 0.3042 0.2978 0.050 Uiso 1 1 calc R
C7H C 1.0551(11) 0.1919(5) 0.4218(3) 0.069(3) Uani 1 1 d DU
H3H H 1.0752 0.2304 0.4468 0.083 Uiso 1 1 calc R
H4H H 1.1187 0.1654 0.4315 0.083 Uiso 1 1 calc R
C8H C 0.8925(12) 0.1608(7) 0.4216(5) 0.122(5) Uani 1 1 d DU
H5H H 0.8287 0.1900 0.4184 0.147 Uiso 1 1 calc R
H6H H 0.8665 0.1262 0.3929 0.147 Uiso 1 1 calc R
C9H C 0.873(2) 0.1391(8) 0.4702(6) 0.227(9) Uani 1 1 d DU
H7H H 0.8766 0.1729 0.4992 0.272 Uiso 1 1 calc R
H8H H 0.9430 0.1138 0.4768 0.272 Uiso 1 1 calc R
C11H C 0.710(2) 0.0586(16) 0.4944(13) 0.56(2) Uani 1 1 d DU
H9H H 0.6273 0.0251 0.4835 0.677 Uiso 1 1 calc R
H10H H 0.6914 0.0823 0.5267 0.677 Uiso 1 1 calc R
C12H C 0.8517(18) 0.0295(10) 0.5038(8) 1.25(12) Uani 1 1 d DU
H11H H 0.8992 0.0224 0.4731 1.879 Uiso 1 1 calc R
H12H H 0.8226 -0.0088 0.5138 1.879 Uiso 1 1 calc R
H13H H 0.9184 0.0573 0.5301 1.879 Uiso 1 1 calc R
C13H C 1.1808(10) 0.2286(4) 0.2190(3) 0.048(2) Uani 1 1 d DU
H14H H 1.2075 0.2724 0.2203 0.058 Uiso 1 1 calc R
H15H H 1.2651 0.2101 0.2098 0.058 Uiso 1 1 calc R
C14H C 1.0564(10) 0.2016(4) 0.1788(3) 0.052(3) Uani 1 1 d DU
H16H H 0.9730 0.2212 0.1870 0.062 Uiso 1 1 calc R
H17H H 1.0272 0.1580 0.1780 0.062 Uiso 1 1 calc R
C15H C 1.0995(11) 0.2100(5) 0.1270(3) 0.060(3) Uani 1 1 d DU
H18H H 1.1310 0.2536 0.1283 0.072 Uiso 1 1 calc R
H19H H 1.1821 0.1899 0.1188 0.072 Uiso 1 1 calc R
C16H C 0.9760(11) 0.1844(5) 0.0853(3) 0.069(3) Uani 1 1 d DU
H20H H 0.9426 0.1412 0.0847 0.082 Uiso 1 1 calc R
H21H H 0.8944 0.2054 0.0930 0.082 Uiso 1 1 calc R
C17H C 1.0172(12) 0.1907(6) 0.0345(4) 0.083(4) Uani 1 1 d DU
H22H H 1.0598 0.2335 0.0364 0.100 Uiso 1 1 calc R
H23H H 1.0935 0.1669 0.0260 0.100 Uiso 1 1 calc R
C18H C 0.9002(12) 0.1718(6) -0.0076(4) 0.097(4) Uani 1 1 d DU
H24H H 0.8628 0.1285 -0.0124 0.146 Uiso 1 1 calc R
H25H H 0.9390 0.1803 -0.0381 0.146 Uiso 1 1 calc R
H26H H 0.8223 0.1942 0.0002 0.146 Uiso 1 1 calc R
C1I C 1.2715(9) 0.0351(4) 0.1750(4) 0.038(2) Uani 1 1 d U
C2I C 1.3552(9) -0.0076(4) 0.1821(4) 0.043(2) Uani 1 1 d U
H1I H 1.3733 -0.0117 0.2153 0.052 Uiso 1 1 calc R
C3I C 1.4140(9) -0.0443(4) 0.1460(4) 0.038(2) Uani 1 1 d DU
C4I C 1.3783(9) -0.0405(4) 0.0957(4) 0.044(2) Uani 1 1 d U
H2I H 1.4128 -0.0657 0.0691 0.053 Uiso 1 1 calc R
C5I C 1.2904(9) 0.0015(4) 0.0855(4) 0.039(2) Uani 1 1 d U
C6I C 1.2388(10) 0.0377(4) 0.1262(4) 0.042(2) Uani 1 1 d U
H3I H 1.1792 0.0649 0.1195 0.051 Uiso 1 1 calc R
C7I C 1.5407(10) -0.0922(4) 0.2006(3) 0.044(2) Uani 1 1 d DU
H4I H 1.4557 -0.1011 0.2190 0.053 Uiso 1 1 calc R
H5I H 1.6015 -0.0540 0.2189 0.053 Uiso 1 1 calc R
C8I C 1.6270(9) -0.1443(4) 0.1956(3) 0.044(3) Uani 1 1 d DU
H6I H 1.5668 -0.1811 0.1747 0.053 Uiso 1 1 calc R
H7I H 1.7129 -0.1337 0.1781 0.053 Uiso 1 1 calc R
C9I C 1.6763(11) -0.1585(4) 0.2454(4) 0.060(3) Uani 1 1 d DU
H8I H 1.5914 -0.1690 0.2634 0.071 Uiso 1 1 calc R
H9I H 1.7393 -0.1224 0.2663 0.071 Uiso 1 1 calc R
C10I C 1.7596(11) -0.2121(4) 0.2363(4) 0.066(3) Uani 1 1 d DU
H10I H 1.6963 -0.2479 0.2152 0.079 Uiso 1 1 calc R
H11I H 1.8441 -0.2014 0.2183 0.079 Uiso 1 1 calc R
C11I C 1.8105(12) -0.2280(5) 0.2853(4) 0.077(4) Uani 1 1 d DU
H12I H 1.7269 -0.2373 0.3041 0.093 Uiso 1 1 calc R
H13I H 1.8780 -0.1931 0.3059 0.093 Uiso 1 1 calc R
C12I C 1.8885(11) -0.2848(5) 0.2738(5) 0.087(4) Uani 1 1 d DU
H14I H 1.8247 -0.3181 0.2509 0.130 Uiso 1 1 calc R
H15I H 1.9113 -0.2971 0.3048 0.130 Uiso 1 1 calc R
H16I H 1.9774 -0.2739 0.2586 0.130 Uiso 1 1 calc R
C1K C 1.1987(9) 0.0075(4) -0.0616(4) 0.040(2) Uani 1 1 d U
C2K C 1.2486(9) -0.0320(4) -0.0994(4) 0.038(2) Uani 1 1 d U
H1K H 1.3037 -0.0598 -0.0909 0.045 Uiso 1 1 calc R
C3K C 1.2195(10) -0.0315(4) -0.1490(4) 0.043(2) Uani 1 1 d DU
C4K C 1.1364(9) 0.0100(4) -0.1630(4) 0.042(2) Uani 1 1 d U
H2K H 1.1147 0.0100 -0.1970 0.050 Uiso 1 1 calc R
C5K C 1.0880(9) 0.0505(4) -0.1255(4) 0.038(2) Uani 1 1 d U
C6K C 1.1192(9) 0.0511(4) -0.0753(4) 0.041(2) Uani 1 1 d U
H3K H 1.0886 0.0799 -0.0503 0.050 Uiso 1 1 calc R
C7K C 1.3459(11) -0.1130(4) -0.1790(4) 0.063(3) Uani 1 1 d DU
H4K H 1.2847 -0.1439 -0.1653 0.076 Uiso 1 1 calc R
H5K H 1.4273 -0.0927 -0.1539 0.076 Uiso 1 1 calc R
C8K C 1.4024(13) -0.1427(5) -0.2266(4) 0.086(4) Uani 1 1 d DU
H6K H 1.4675 -0.1115 -0.2387 0.103 Uiso 1 1 calc R
H7K H 1.4596 -0.1723 -0.2189 0.103 Uiso 1 1 calc R
C9K C 1.2913(12) -0.1728(5) -0.2659(4) 0.076(3) Uani 1 1 d DU
H8K H 1.2233 -0.1456 -0.2703 0.091 Uiso 1 1 calc R
H9K H 1.2370 -0.2092 -0.2571 0.091 Uiso 1 1 calc R
C10K C 1.3641(13) -0.1918(6) -0.3174(4) 0.094(4) Uani 1 1 d DU
H10K H 1.2881 -0.2055 -0.3455 0.113 Uiso 1 1 calc R
H11K H 1.4298 -0.1563 -0.3235 0.113 Uiso 1 1 calc R
C11K C 1.4489(13) -0.2429(6) -0.3143(4) 0.103(5) Uani 1 1 d DU
H12K H 1.3864 -0.2761 -0.3036 0.124 Uiso 1 1 calc R
H13K H 1.5326 -0.2274 -0.2892 0.124 Uiso 1 1 calc R
C12K C 1.5032(14) -0.2682(6) -0.3668(5) 0.132(6) Uani 1 1 d DU
H14K H 1.4202 -0.2879 -0.3907 0.198 Uiso 1 1 calc R
H15K H 1.5648 -0.2975 -0.3631 0.198 Uiso 1 1 calc R
H16K H 1.5580 -0.2348 -0.3788 0.198 Uiso 1 1 calc R
C1L C 0.2454(11) 0.5255(5) -0.0396(4) 0.050(3) Uani 1 1 d U
C2L C 0.1875(11) 0.5547(5) -0.0078(4) 0.048(3) Uani 1 1 d U
C3L C 0.0560(10) 0.5835(5) 0.1682(4) 0.052(3) Uani 1 1 d U
C4L C 0.0582(9) 0.5694(5) 0.2077(4) 0.049(3) Uani 1 1 d U
C5L C 0.2636(10) 0.4952(4) 0.3498(3) 0.041(2) Uani 1 1 d U
C6L C 0.3661(10) 0.4757(4) 0.3640(3) 0.039(2) Uani 1 1 d U
C7L C 1.1869(10) 0.1134(4) 0.2486(4) 0.038(2) Uani 1 1 d U
C8L C 1.2228(10) 0.0765(4) 0.2157(4) 0.039(2) Uani 1 1 d U
C9L C 1.2575(10) 0.0040(4) 0.0340(4) 0.044(3) Uani 1 1 d U
C10L C 1.2305(9) 0.0062(4) -0.0085(4) 0.042(2) Uani 1 1 d U
C11L C 1.0040(10) 0.0946(4) -0.1386(4) 0.045(3) Uani 1 1 d U
C12L C 0.9347(10) 0.1300(4) -0.1517(4) 0.047(3) Uani 1 1 d U
O1D O -0.1441(7) 0.6928(3) 0.0506(2) 0.0555(19) Uani 1 1 d DU
O1E O -0.1983(7) 0.5759(3) 0.3539(3) 0.062(2) Uani 1 1 d DU
O1I O 1.4962(6) -0.0875(3) 0.1510(2) 0.0442(17) Uani 1 1 d DU
O1K O 1.2623(7) -0.0690(3) -0.1904(2) 0.0577(19) Uani 1 1 d DU
C10H C 0.715(3) 0.1011(14) 0.4548(12) 0.451(17) Uani 1 1 d DU
C1S C 0.7584(6) 0.3177(3) 0.1334(2) 0.098(4) Uani 1 1 d GU
H1S H 0.7052 0.2962 0.1030 0.117 Uiso 1 1 calc R
C2S C 0.7258(5) 0.3000(2) 0.1793(2) 0.090(4) Uani 1 1 d GU
H2S H 0.6512 0.2668 0.1792 0.108 Uiso 1 1 calc R
C3S C 0.8067(5) 0.3326(2) 0.2255(2) 0.096(4) Uani 1 1 d GU
H3S H 0.7852 0.3210 0.2557 0.115 Uiso 1 1 calc R
C4S C 0.9201(6) 0.3830(2) 0.2257(2) 0.090(4) Uani 1 1 d GU
H4S H 0.9733 0.4045 0.2560 0.108 Uiso 1 1 calc R
C5S C 0.9527(7) 0.4008(2) 0.1798(2) 0.100(4) Uani 1 1 d GU
H5S H 1.0274 0.4339 0.1799 0.120 Uiso 1 1 calc R
C6S C 0.8719(6) 0.3681(2) 0.1336(2) 0.095(4) Uani 1 1 d GU
H6S H 0.8933 0.3798 0.1034 0.114 Uiso 1 1 calc R
C1T C 0.3583(6) 0.0560(3) 0.3372(2) 1.32(4) Uiso 1 1 d GU
H1T H 0.3292 0.0853 0.3211 1.587 Uiso 1 1 calc R
C2T C 0.3317(6) 0.0573(3) 0.3901(2) 1.31(5) Uiso 1 1 d GU
H2T H 0.2855 0.0875 0.4077 1.571 Uiso 1 1 calc R
C3T C 0.3775(7) 0.0113(3) 0.4154(2) 1.32(5) Uiso 1 1 d GU
H3T H 0.3606 0.0121 0.4491 1.586 Uiso 1 1 calc R
C4T C 0.4501(8) -0.0361(3) 0.3877(3) 1.29(5) Uiso 1 1 d GU
H4T H 0.4793 -0.0654 0.4038 1.546 Uiso 1 1 calc R
C5T C 0.4767(8) -0.0375(3) 0.3348(3) 1.28(5) Uiso 1 1 d GU
H5T H 0.5229 -0.0676 0.3172 1.537 Uiso 1 1 calc R
C6T C 0.4309(7) 0.0086(2) 0.3096(2) 1.33(5) Uiso 1 1 d GU
H6T H 0.4479 0.0077 0.2759 1.594 Uiso 1 1 calc R
C1U C 0.1995(12) 0.0109(4) 0.6637(4) 0.64(2) Uani 1 1 d GU
H1U H 0.2847 -0.0053 0.6662 0.769 Uiso 1 1 calc R
C2U C 0.1805(11) 0.0493(4) 0.6257(3) 0.64(2) Uani 1 1 d GU
H2U H 0.2538 0.0570 0.6045 0.770 Uiso 1 1 calc R
C3U C 0.0437(12) 0.0753(4) 0.6216(4) 0.70(2) Uani 1 1 d GU
H3U H 0.0319 0.0992 0.5980 0.835 Uiso 1 1 calc R
C4U C -0.0741(13) 0.0629(4) 0.6556(4) 0.66(2) Uani 1 1 d GU
H4U H -0.1592 0.0791 0.6531 0.787 Uiso 1 1 calc R
C5U C -0.0550(14) 0.0245(4) 0.6936(4) 0.66(2) Uani 1 1 d GU
H5U H -0.1283 0.0168 0.7147 0.794 Uiso 1 1 calc R
C6U C 0.0818(13) -0.0015(4) 0.6976(4) 0.61(2) Uani 1 1 d GU
H6U H 0.0936 -0.0254 0.7213 0.730 Uiso 1 1 calc R

loop_
_atom_site_aniso_label
_atom_site_aniso_U_11
_atom_site_aniso_U_22
_atom_site_aniso_U_33
_atom_site_aniso_U_23
_atom_site_aniso_U_13
_atom_site_aniso_U_12
C1A 0.037(6) 0.038(6) 0.067(6) 0.018(5) 0.015(5) 0.008(4)
C2A 0.042(6) 0.055(7) 0.073(6) 0.023(6) 0.011(6) 0.021(5)
C3A 0.034(6) 0.053(7) 0.058(6) 0.027(5) 0.011(5) 0.011(5)
C4A 0.032(6) 0.058(7) 0.064(6) 0.028(5) 0.018(5) 0.019(5)
C5A 0.048(7) 0.050(7) 0.061(6) 0.031(5) 0.019(5) 0.022(5)
N1A 0.046(5) 0.054(6) 0.066(6) 0.032(4) 0.017(4) 0.018(4)
C1B 0.025(6) 0.046(6) 0.077(7) 0.031(5) 0.011(5) 0.004(4)
C2B 0.046(7) 0.064(7) 0.068(6) 0.032(6) 0.014(6) 0.025(5)
C3B 0.057(7) 0.059(8) 0.076(7) 0.039(6) 0.015(6) 0.019(5)
C4B 0.044(6) 0.054(7) 0.075(6) 0.045(6) 0.013(5) 0.020(5)
C5B 0.021(5) 0.041(6) 0.072(6) 0.025(5) 0.011(5) 0.000(4)
N1B 0.025(5) 0.044(5) 0.066(5) 0.034(4) 0.009(4) 0.008(4)
C1C 0.033(6) 0.043(6) 0.067(5) 0.036(5) 0.013(5) 0.009(4)
C2C 0.038(6) 0.044(7) 0.075(6) 0.031(6) 0.007(5) 0.018(5)
C3C 0.039(6) 0.044(7) 0.072(6) 0.028(5) 0.020(5) 0.014(5)
C4C 0.035(6) 0.046(7) 0.062(6) 0.021(5) 0.005(5) 0.012(5)
C5C 0.038(6) 0.047(7) 0.072(6) 0.023(6) 0.006(5) 0.013(5)
N1C 0.033(5) 0.041(5) 0.076(6) 0.027(4) 0.009(4) 0.010(4)
C1D 0.041(6) 0.054(7) 0.061(6) 0.035(5) 0.005(5) 0.010(5)
C2D 0.036(6) 0.068(7) 0.053(6) 0.027(6) 0.005(5) 0.013(5)
C3D 0.039(6) 0.063(7) 0.049(6) 0.030(5) 0.004(5) 0.019(5)
C4D 0.033(6) 0.057(7) 0.059(6) 0.028(5) 0.009(5) 0.014(5)
C5D 0.039(6) 0.051(7) 0.055(6) 0.030(5) 0.002(5) 0.006(5)
C6D 0.044(6) 0.051(7) 0.072(6) 0.031(6) 0.019(5) 0.016(5)
C7D 0.051(7) 0.057(7) 0.052(7) 0.024(5) 0.005(5) 0.014(5)
C8D 0.055(7) 0.057(7) 0.064(8) 0.018(6) 0.014(5) 0.021(5)
C9D 0.047(6) 0.056(7) 0.070(8) 0.019(5) 0.010(5) 0.018(5)
C10D 0.050(7) 0.073(8) 0.079(8) 0.039(6) 0.016(5) 0.024(6)
C11D 0.045(7) 0.078(8) 0.103(10) 0.046(7) 0.002(6) 0.012(6)
C12D 0.054(7) 0.064(8) 0.099(9) 0.046(7) 0.011(6) 0.013(6)
C1E 0.031(6) 0.050(6) 0.049(6) 0.020(5) 0.006(4) 0.000(5)
C2E 0.033(6) 0.058(7) 0.069(6) 0.036(6) 0.011(5) 0.016(5)
C3E 0.029(5) 0.044(6) 0.070(6) 0.020(5) 0.023(5) 0.014(5)
C4E 0.040(6) 0.044(6) 0.057(6) 0.023(5) 0.014(5) 0.009(5)
C5E 0.036(5) 0.039(6) 0.049(6) 0.020(5) 0.011(4) 0.011(5)
C6E 0.033(6) 0.050(6) 0.055(6) 0.028(5) 0.015(5) 0.012(5)
C7E 0.049(7) 0.069(7) 0.046(6) 0.026(6) 0.005(5) 0.010(5)
C8E 0.068(8) 0.089(7) 0.080(8) 0.058(7) 0.034(6) 0.039(6)
C9E 0.126(11) 0.091(8) 0.172(13) 0.086(10) 0.076(10) 0.045(7)
C10E 0.116(11) 0.077(7) 0.178(13) 0.046(10) 0.045(10) 0.018(7)
C11E 0.149(13) 0.068(8) 0.181(14) 0.041(10) 0.076(11) 0.000(8)
C12E 0.165(18) 0.113(12) 0.46(3) 0.108(19) 0.059(19) 0.063(12)
C1F 0.034(5) 0.036(6) 0.044(5) 0.015(5) 0.011(4) 0.008(4)
C2F 0.033(5) 0.042(6) 0.050(6) 0.018(5) 0.013(4) 0.014(5)
C3F 0.041(6) 0.038(6) 0.038(5) 0.014(5) 0.013(4) 0.019(5)
C4F 0.045(5) 0.030(5) 0.037(5) 0.010(5) 0.013(4) 0.018(4)
C5F 0.039(6) 0.042(6) 0.043(5) 0.017(5) 0.016(4) 0.014(5)
C6F 0.039(6) 0.044(6) 0.046(5) 0.019(5) 0.012(4) 0.018(5)
C7F 0.042(6) 0.040(6) 0.041(5) 0.016(5) 0.015(4) 0.019(5)
C8F 0.056(7) 0.044(6) 0.035(6) 0.013(5) 0.005(5) 0.018(5)
C9F 0.058(7) 0.056(7) 0.047(6) 0.024(5) 0.009(5) 0.022(6)
C10F 0.065(7) 0.073(7) 0.072(7) 0.039(6) 0.019(6) 0.041(6)
C11F 0.101(9) 0.099(9) 0.073(8) 0.047(7) 0.012(7) 0.045(8)
C12F 0.120(11) 0.115(11) 0.124(12) 0.073(10) 0.010(9) 0.051(10)
C13F 0.029(6) 0.068(7) 0.048(5) 0.031(5) 0.016(4) 0.010(5)
C14F 0.049(7) 0.062(7) 0.040(5) 0.023(5) 0.015(4) 0.018(5)
C15F 0.059(7) 0.071(7) 0.040(5) 0.022(5) 0.018(5) 0.001(6)
C16F 0.062(7) 0.078(8) 0.045(6) 0.021(5) 0.008(5) 0.004(6)
C17F 0.055(7) 0.085(8) 0.054(6) 0.025(6) 0.008(6) 0.005(6)
C18F 0.067(8) 0.091(9) 0.080(9) 0.042(7) 0.008(7) 0.006(7)
C1G 0.033(5) 0.037(6) 0.034(6) 0.013(4) 0.016(4) 0.011(4)
C2G 0.036(5) 0.039(6) 0.044(6) 0.006(4) 0.015(4) 0.013(4)
C3G 0.032(6) 0.047(6) 0.059(7) 0.003(5) 0.001(5) 0.007(5)
C4G 0.026(5) 0.043(6) 0.057(7) 0.014(4) 0.007(4) 0.010(4)
C5G 0.033(5) 0.035(5) 0.035(5) 0.016(4) 0.013(4) 0.007(4)
C6G 0.025(5) 0.034(5) 0.040(6) 0.013(4) 0.008(4) 0.000(4)
C1H 0.031(5) 0.044(5) 0.047(5) 0.015(4) 0.013(5) 0.017(5)
C2H 0.057(6) 0.029(5) 0.048(6) 0.009(4) 0.021(5) 0.015(5)
C3H 0.055(7) 0.038(6) 0.053(6) 0.014(5) 0.018(5) 0.012(5)
C4H 0.038(6) 0.037(5) 0.040(5) 0.004(4) 0.009(5) 0.012(5)
C5H 0.035(6) 0.036(5) 0.046(5) 0.013(4) 0.012(4) 0.015(5)
C6H 0.045(6) 0.035(5) 0.048(5) 0.011(4) 0.011(5) 0.013(5)
C7H 0.106(8) 0.059(7) 0.054(6) 0.020(5) 0.031(7) 0.031(6)
C8H 0.090(8) 0.213(15) 0.114(11) 0.108(10) 0.062(8) 0.064(9)
C9H 0.239(19) 0.31(2) 0.168(14) 0.135(14) 0.134(14) 0.024(15)
C11H 0.65(4) 0.43(4) 0.53(4) 0.16(3) 0.20(4) -0.23(3)
C12H 1.65(18) 0.82(15) 1.03(18) -0.27(12) -0.81(18) 0.39(14)
C13H 0.049(6) 0.051(7) 0.042(5) 0.006(5) 0.007(4) 0.009(5)
C14H 0.045(6) 0.061(7) 0.048(5) 0.004(5) 0.013(4) 0.017(5)
C15H 0.063(7) 0.066(7) 0.048(5) 0.010(6) 0.017(5) 0.004(6)
C16H 0.066(8) 0.084(8) 0.062(6) 0.028(7) 0.016(5) 0.013(6)
C17H 0.077(9) 0.124(11) 0.047(6) 0.019(7) 0.009(5) 0.014(8)
C18H 0.074(9) 0.131(12) 0.092(8) 0.036(9) -0.004(7) 0.022(9)
C1I 0.032(6) 0.031(6) 0.053(5) 0.011(5) 0.009(5) 0.010(4)
C2I 0.046(6) 0.034(6) 0.054(6) 0.011(5) 0.016(5) 0.011(4)
C3I 0.038(6) 0.032(6) 0.054(6) 0.018(5) 0.017(5) 0.015(4)
C4I 0.040(6) 0.045(6) 0.051(5) 0.012(5) 0.015(5) 0.012(5)
C5I 0.034(6) 0.035(6) 0.050(5) 0.015(5) 0.002(5) 0.004(4)
C6I 0.039(6) 0.037(6) 0.049(5) 0.004(5) 0.006(5) 0.009(5)
C7I 0.040(6) 0.048(6) 0.048(6) 0.012(5) 0.007(5) 0.015(5)
C8I 0.034(6) 0.036(6) 0.068(7) 0.019(5) 0.016(5) 0.009(4)
C9I 0.056(7) 0.057(7) 0.076(8) 0.032(6) 0.013(6) 0.019(5)
C10I 0.055(7) 0.057(7) 0.102(9) 0.044(7) 0.016(6) 0.017(5)
C11I 0.068(8) 0.070(8) 0.111(10) 0.050(7) 0.019(7) 0.021(6)
C12I 0.055(8) 0.068(8) 0.157(12) 0.072(8) 0.003(8) 0.011(6)
C1K 0.033(6) 0.039(6) 0.049(5) 0.013(5) 0.012(5) 0.005(5)
C2K 0.028(6) 0.039(6) 0.053(5) 0.024(5) 0.011(5) 0.008(4)
C3K 0.038(6) 0.050(6) 0.051(5) 0.020(5) 0.020(5) 0.016(5)
C4K 0.034(6) 0.044(6) 0.056(6) 0.024(5) 0.014(5) 0.010(4)
C5K 0.021(5) 0.041(6) 0.054(6) 0.019(5) 0.007(5) 0.002(4)
C6K 0.032(6) 0.034(6) 0.058(6) 0.011(5) 0.010(5) 0.003(4)
C7K 0.084(8) 0.052(7) 0.073(7) 0.030(5) 0.041(6) 0.039(6)
C8K 0.104(10) 0.087(10) 0.073(8) 0.006(7) 0.024(6) 0.046(7)
C9K 0.077(9) 0.057(8) 0.093(8) 0.007(6) 0.013(6) 0.021(6)
C10K 0.106(10) 0.110(10) 0.069(7) 0.012(7) -0.002(7) 0.043(8)
C11K 0.070(9) 0.156(13) 0.079(9) -0.008(9) 0.012(7) 0.050(8)
C12K 0.093(11) 0.154(13) 0.115(11) -0.033(10) 0.061(9) -0.013(9)
C1L 0.040(7) 0.045(7) 0.070(7) 0.018(6) 0.003(5) 0.011(5)
C2L 0.041(7) 0.051(7) 0.059(7) 0.023(6) 0.004(5) 0.013(5)
C3L 0.038(6) 0.060(7) 0.069(6) 0.041(6) 0.002(5) 0.005(5)
C4L 0.022(5) 0.076(8) 0.063(7) 0.039(6) 0.006(5) 0.015(5)
C5L 0.038(6) 0.051(6) 0.043(6) 0.026(5) 0.017(5) 0.015(5)
C6L 0.039(6) 0.046(6) 0.041(6) 0.020(5) 0.015(5) 0.015(5)
C7L 0.040(6) 0.027(5) 0.050(6) 0.012(4) 0.010(5) 0.011(5)
C8L 0.039(6) 0.034(6) 0.047(6) 0.012(4) 0.011(5) 0.008(5)
C9L 0.038(6) 0.047(6) 0.047(5) 0.008(5) 0.004(5) 0.007(5)
C10L 0.025(6) 0.041(6) 0.055(5) 0.008(5) -0.001(5) 0.000(5)
C11L 0.030(6) 0.046(6) 0.065(7) 0.023(5) 0.013(5) 0.006(4)
C12L 0.035(6) 0.043(6) 0.072(7) 0.029(5) 0.017(5) 0.011(5)
O1D 0.053(5) 0.071(5) 0.060(5) 0.036(4) 0.022(4) 0.032(4)
O1E 0.052(5) 0.075(5) 0.065(5) 0.025(4) 0.021(4) 0.015(4)
O1I 0.042(4) 0.039(4) 0.060(4) 0.019(3) 0.014(3) 0.016(3)
O1K 0.068(5) 0.056(5) 0.065(5) 0.027(4) 0.030(4) 0.033(4)
C10H 0.43(3) 0.39(3) 0.45(3) 0.11(2) 0.20(2) -0.21(2)
C1S 0.140(11) 0.059(8) 0.100(8) 0.008(7) 0.020(8) 0.042(7)
C2S 0.108(10) 0.049(8) 0.113(9) 0.002(6) 0.062(8) 0.020(6)
C3S 0.150(12) 0.041(8) 0.100(8) 0.010(7) 0.047(8) 0.020(7)
C4S 0.108(10) 0.063(8) 0.106(8) 0.029(7) 0.036(7) 0.020(6)
C5S 0.120(10) 0.059(8) 0.126(10) 0.003(7) 0.078(8) 0.030(7)
C6S 0.172(13) 0.048(8) 0.101(8) 0.042(6) 0.077(8) 0.071(7)
C1U 1.47(6) 0.167(19) 0.12(2) 0.011(14) 0.04(3) -0.28(3)
C2U 1.46(6) 0.22(2) 0.14(2) 0.059(15) 0.12(3) -0.19(3)
C3U 1.44(6) 0.31(3) 0.24(2) 0.085(19) 0.15(3) -0.17(3)
C4U 1.40(6) 0.24(2) 0.23(3) 0.120(18) 0.09(3) -0.22(3)
C5U 1.42(6) 0.20(2) 0.21(2) 0.079(17) 0.01(3) -0.28(3)
C6U 1.40(6) 0.138(16) 0.113(17) 0.037(13) -0.02(2) -0.33(2)

loop_
_atom_type_symbol
_atom_type_description
_atom_type_scat_dispersion_real
_atom_type_scat_dispersion_imag
_atom_type_scat_source
C C 0.0033 0.0016 'International Tables Vol C Tables 4.2.6.8 and 6.1.1.4'
H H 0.0000 0.0000 'International Tables Vol C Tables 4.2.6.8 and 6.1.1.4'
N N 0.0061 0.0033 'International Tables Vol C Tables 4.2.6.8 and 6.1.1.4'
O O 0.0106 0.0060 'International Tables Vol C Tables 4.2.6.8 and 6.1.1.4'

loop_
_geom_angle_atom_site_label_1
_geom_angle_atom_site_label_2
_geom_angle_atom_site_label_3
_geom_angle
C2A C1A C5A 117.4(9)
C2A C1A C12L 122.6(10)
C5A C1A C12L 119.8(9)
N1A C2A C1A 125.0(10)
N1A C3A C4A 123.4(9)
N1A C3A C1B 116.2(9)
C4A C3A C1B 120.5(10)
C3A C4A C5A 119.0(9)
C1A C5A C4A 118.3(9)
C2A N1A C3A 116.8(9)
N1B C1B C2B 122.3(9)
N1B C1B C3A 115.1(9)
C2B C1B C3A 122.6(10)
C3B C2B C1B 118.8(10)
C4B C3B C2B 120.0(10)
C3B C4B C5B 118.1(9)
N1B C5B C4B 123.3(10)
N1B C5B C1C 114.1(9)
C4B C5B C1C 122.6(9)
C5B N1B C1B 117.4(8)
N1C C1C C5C 119.4(10)
N1C C1C C5B 116.1(9)
C5C C1C C5B 124.5(9)
N1C C2C C3C 125.6(9)
C2C C3C C1L 121.7(9)
C2C C3C C4C 117.6(10)
C1L C3C C4C 120.6(10)
C5C C4C C3C 117.5(10)
C4C C5C C1C 123.0(10)
C2C N1C C1C 116.8(9)
C6D C1D C2D 117.3(10)
C6D C1D C2L 119.5(9)
C2D C1D C2L 123.2(9)
C3D C2D C1D 121.5(9)
C2D C3D C4D 120.9(9)
C2D C3D O1D 115.7(8)
C4D C3D O1D 123.4(9)
C3D C4D C5D 119.1(9)
C6D C5D C4D 119.5(9)
C6D C5D C3L 122.6(9)
C4D C5D C3L 117.9(9)
C5D C6D C1D 121.7(9)
O1D C7D C8D 107.4(7)
C9D C8D C7D 112.7(8)
C8D C9D C10D 113.4(8)
C11D C10D C9D 114.9(8)
C12D C11D C10D 113.8(8)
C2E C1E C6E 118.9(9)
C2E C1E C4L 118.7(8)
C6E C1E C4L 122.4(9)
C3E C2E C1E 120.2(9)
C2E C3E C4E 122.5(8)
C2E C3E O1E 113.3(8)
C4E C3E O1E 124.1(9)
C3E C4E C5E 117.3(9)
C6E C5E C4E 120.2(8)
C6E C5E C5L 118.0(8)
C4E C5E C5L 121.8(8)
C5E C6E C1E 120.7(9)
O1E C7E C8E 104.4(7)
C7E C8E C9E 108.1(8)
C10E C9E C8E 114.9(10)
C9E C10E C11E 113.8(11)
C10E C11E C12E 110.2(12)
C2F C1F C6F 118.5(8)
C2F C1F C6L 122.0(8)
C6F C1F C6L 119.3(8)
C1F C2F C3F 124.7(8)
C2F C3F C4F 115.8(8)
C2F C3F C7F 120.4(8)
C4F C3F C7F 123.7(7)
C5F C4F C3F 119.4(8)
C5F C4F C1G 118.8(8)
C3F C4F C1G 121.8(8)
C4F C5F C6F 124.9(9)
C5F C6F C1F 116.5(8)
C5F C6F C13F 122.3(8)
C1F C6F C13F 121.1(8)
C3F C7F C8F 113.8(7)
C9F C8F C7F 110.8(7)
C8F C9F C10F 113.4(8)
C9F C10F C11F 110.9(8)
C12F C11F C10F 111.9(9)
C6F C13F C14F 116.6(8)
C13F C14F C15F 112.9(8)
C16F C15F C14F 115.3(8)
C15F C16F C17F 115.1(8)
C18F C17F C16F 114.0(9)
C2G C1G C6G 117.2(8)
C2G C1G C4F 122.9(8)
C6G C1G C4F 119.8(9)
C3G C2G C1G 122.0(9)
C2G C3G C4G 119.1(9)
C5G C4G C3G 121.2(9)
C4G C5G C6G 118.6(9)
C4G C5G C1H 122.0(8)
C6G C5G C1H 119.4(9)
C1G C6G C5G 121.8(9)
C2H C1H C6H 119.7(8)
C2H C1H C5G 123.2(8)
C6H C1H C5G 117.1(8)
C3H C2H C1H 117.1(8)
C3H C2H C7H 118.8(8)
C1H C2H C7H 124.0(8)
C4H C3H C2H 124.9(9)
C3H C4H C7L 123.8(9)
C3H C4H C5H 117.3(8)
C7L C4H C5H 118.9(8)
C6H C5H C4H 119.1(8)
C6H C5H C13H 120.3(8)
C4H C5H C13H 120.6(8)
C5H C6H C1H 121.8(8)
C2H C7H C8H 111.7(8)
C9H C8H C7H 109.2(11)
C8H C9H C10H 97.0(14)
C10H C11H C12H 117.8(18)
C14H C13H C5H 113.3(7)
C13H C14H C15H 111.2(8)
C16H C15H C14H 113.1(8)
C17H C16H C15H 113.7(8)
C18H C17H C16H 117.2(10)
C6I C1I C2I 115.6(9)
C6I C1I C8L 120.4(8)
C2I C1I C8L 123.9(9)
C3I C2I C1I 126.9(9)
C2I C3I O1I 129.1(9)
C2I C3I C4I 116.1(8)
O1I C3I C4I 114.7(8)
C3I C4I C5I 120.0(9)
C6I C5I C4I 118.4(9)
C6I C5I C9L 123.5(9)
C4I C5I C9L 118.2(9)
C1I C6I C5I 122.9(9)
O1I C7I C8I 107.1(7)
C9I C8I C7I 114.4(7)
C8I C9I C10I 110.5(8)
C11I C10I C9I 112.3(8)
C10I C11I C12I 110.2(9)
C2K C1K C6K 118.4(9)
C2K C1K C10L 120.9(9)
C6K C1K C10L 120.7(9)
C3K C2K C1K 121.7(9)
C2K C3K O1K 127.2(8)
C2K C3K C4K 120.3(9)
O1K C3K C4K 112.5(9)
C5K C4K C3K 118.7(9)
C4K C5K C6K 121.5(9)
C4K C5K C11L 120.1(9)
C6K C5K C11L 118.4(9)
C5K C6K C1K 119.4(9)
O1K C7K C8K 108.6(8)
C9K C8K C7K 114.1(10)
C8K C9K C10K 109.5(9)
C11K C10K C9K 110.3(9)
C10K C11K C12K 111.1(10)
C2L C1L C3C 178.3(11)
C1L C2L C1D 174.2(11)
C4L C3L C5D 177.2(12)
C3L C4L C1E 174.3(11)
C6L C5L C5E 174.1(10)
C5L C6L C1F 174.8(10)
C8L C7L C4H 174.3(10)
C7L C8L C1I 176.4(10)
C10L C9L C5I 179.9(14)
C9L C10L C1K 178.6(11)
C12L C11L C5K 177.0(11)
C11L C12L C1A 179.2(11)
C3D O1D C7D 119.1(7)
C3E O1E C7E 116.5(7)
C3I O1I C7I 117.7(7)
C3K O1K C7K 115.6(7)
C9H C10H C11H 99.2(17)
C6S C1S C2S 120.0
C3S C2S C1S 120.0
C2S C3S C4S 120.0
C3S C4S C5S 120.0
C6S C5S C4S 120.0
C1S C6S C5S 120.0
C2T C1T C6T 120.0
C1T C2T C3T 120.0
C4T C3T C2T 120.0
C3T C4T C5T 120.0
C6T C5T C4T 120.0
C5T C6T C1T 120.0
C6U C1U C2U 120.0
C3U C2U C1U 120.0
C4U C3U C2U 120.0
C3U C4U C5U 120.0
C6U C5U C4U 120.0
C5U C6U C1U 120.0

loop_
_geom_bond_atom_site_label_1
_geom_bond_atom_site_label_2
_geom_bond_distance
C1A C2A 1.383(12)
C1A C5A 1.393(12)
C1A C12L 1.431(12)
C2A N1A 1.327(10)
C3A N1A 1.341(11)
C3A C4A 1.371(12)
C3A C1B 1.479(12)
C4A C5A 1.400(11)
C1B N1B 1.361(11)
C1B C2B 1.381(12)
C2B C3B 1.377(11)
C3B C4B 1.373(12)
C4B C5B 1.386(12)
C5B N1B 1.342(10)
C5B C1C 1.469(12)
C1C N1C 1.366(10)
C1C C5C 1.382(12)
C2C N1C 1.341(11)
C2C C3C 1.358(12)
C3C C1L 1.394(13)
C3C C4C 1.395(11)
C4C C5C 1.353(12)
C1D C6D 1.385(12)
C1D C2D 1.426(12)
C1D C2L 1.456(13)
C2D C3D 1.360(12)
C3D C4D 1.372(11)
C3D O1D 1.374(9)
C4D C5D 1.425(11)
C5D C6D 1.377(12)
C5D C3L 1.440(12)
C7D O1D 1.441(9)
C7D C8D 1.521(10)
C8D C9D 1.510(10)
C9D C10D 1.543(10)
C10D C11D 1.524(10)
C11D C12D 1.515(10)
C1E C2E 1.379(11)
C1E C6E 1.400(11)
C1E C4L 1.443(12)
C2E C3E 1.365(12)
C3E C4E 1.386(11)
C3E O1E 1.387(9)
C4E C5E 1.415(11)
C5E C6E 1.381(11)
C5E C5L 1.434(11)
C7E O1E 1.402(9)
C7E C8E 1.543(10)
C8E C9E 1.578(12)
C9E C10E 1.444(12)
C10E C11E 1.516(12)
C11E C12E 1.515(17)
C1F C2F 1.393(11)
C1F C6F 1.427(11)
C1F C6L 1.433(11)
C2F C3F 1.397(11)
C3F C4F 1.427(11)
C3F C7F 1.517(10)
C4F C5F 1.376(11)
C4F C1G 1.499(11)
C5F C6F 1.384(11)
C6F C13F 1.490(10)
C7F C8F 1.536(9)
C8F C9F 1.503(9)
C9F C10F 1.524(10)
C10F C11F 1.536(11)
C11F C12F 1.519(11)
C13F C14F 1.501(10)
C14F C15F 1.509(10)
C15F C16F 1.508(10)
C16F C17F 1.527(10)
C17F C18F 1.479(12)
C1G C2G 1.385(11)
C1G C6G 1.391(11)
C2G C3G 1.362(11)
C3G C4G 1.398(11)
C4G C5G 1.352(11)
C5G C6G 1.396(11)
C5G C1H 1.501(11)
C1H C2H 1.389(11)
C1H C6H 1.400(11)
C2H C3H 1.380(11)
C2H C7H 1.540(10)
C3H C4H 1.361(11)
C4H C7L 1.420(12)
C4H C5H 1.423(11)
C5H C6H 1.363(11)
C5H C13H 1.520(10)
C7H C8H 1.553(12)
C8H C9H 1.505(13)
C9H C10H 1.554(18)
C11H C10H 1.575(17)
C11H C12H 1.59(2)
C13H C14H 1.495(10)
C14H C15H 1.520(10)
C15H C16H 1.512(10)
C16H C17H 1.475(11)
C17H C18H 1.472(11)
C1I C6I 1.352(11)
C1I C2I 1.372(11)
C1I C8L 1.440(12)
C2I C3I 1.350(11)
C3I O1I 1.360(8)
C3I C4I 1.405(11)
C4I C5I 1.408(11)
C5I C6I 1.392(12)
C5I C9L 1.423(12)
C7I O1I 1.410(8)
C7I C8I 1.520(9)
C8I C9I 1.511(10)
C9I C10I 1.530(10)
C10I C11I 1.511(11)
C11I C12I 1.562(11)
C1K C2K 1.372(11)
C1K C6K 1.420(11)
C1K C10L 1.455(13)
C2K C3K 1.355(11)
C3K O1K 1.380(9)
C3K C4K 1.405(11)
C4K C5K 1.371(11)
C5K C6K 1.370(11)
C5K C11L 1.451(12)
C7K O1K 1.430(9)
C7K C8K 1.493(11)
C8K C9K 1.414(11)
C9K C10K 1.595(11)
C10K C11K 1.517(12)
C11K C12K 1.563(12)
C1L C2L 1.186(12)
C3L C4L 1.176(11)
C5L C6L 1.191(10)
C7L C8L 1.193(11)
C9L C10L 1.176(11)
C11L C12L 1.200(11)
C1S C6S 1.4136
C1S C2S 1.4136
C2S C3S 1.4136
C3S C4S 1.4136
C4S C5S 1.4136
C5S C6S 1.4136
C1T C2T 1.4610
C1T C6T 1.4611
C2T C3T 1.4611
C3T C4T 1.4610
C4T C5T 1.4611
C5T C6T 1.4611
C1U C6U 1.4946
C1U C2U 1.4947
C2U C3U 1.4946
C3U C4U 1.4945
C4U C5U 1.4946
C5U C6U 1.4946

loop_
_cod_related_entry_id
_cod_related_entry_database
_cod_related_entry_code
1 ChemSpider 30660504
